data_2106256
loop_
_publ_author_name
'Bissert, G.'
'Liebau, F.'

_publ_section_title
;
 Die Kristallstruktur von monoklinem Siliziumphosphat Si P2 O7 (AIII):
 Eine Phase mit (Si O6)-Oktaedern
;
_journal_name_full 'Acta Crystallographica B (24,1968-38,1982)'
_journal_page_first 233
_journal_page_last 239
_journal_volume 26
_journal_year 1970
_chemical_formula_sum 'O7 P2 Si'
_chemical_name_systematic 'Si P2 O7'
_space_group_IT_number 14
_symmetry_space_group_name_Hall '-P 2ybc'
_symmetry_space_group_name_H-M 'P 1 21/c 1'
_cell_angle_alpha 90
_cell_angle_beta 90.1
_cell_angle_gamma 90
_cell_formula_units_Z 4
_cell_length_a 4.73
_cell_length_b 6.33
_cell_length_c 14.71
_cell_volume 440.430
_citation_journal_id_ASTM ACBCAR
_cod_data_source_file Bissert_ACBCAR_1970_1800.cif
_cod_data_source_block O7P2Si1
_cod_original_cell_volume 440.43
_cod_original_formula_sum 'O7 P2 Si1'
_cod_database_code 2106256

loop_
_symmetry_equiv_pos_as_xyz
x,y,z
-x,y+1/2,-z+1/2
-x,-y,-z
x,-y-1/2,z-1/2

loop_
_atom_site_label
_atom_site_type_symbol
_atom_site_fract_x
_atom_site_fract_y
_atom_site_fract_z
_atom_site_occupancy
_atom_site_U_iso_or_equiv
O1 O-2 0.711 0.5622 0.0881 1 0.0
P2 P+5 0.7381 0.3937 0.1684 1 0.0
O7 O-2 0.8387 0.5084 0.2525 1 0.0
O6 O-2 0.4515 0.2951 0.1794 1 0.0
O4 O-2 0.0498 0.8643 0.0916 1 0.0
O3 O-2 0.5449 0.9171 0.1376 1 0.0
P1 P+5 0.7457 0.808 0.0725 1 0.0
O5 O-2 0.9507 0.2404 0.1311 1 0.0
O2 O-2 0.6607 0.8314 -0.0248 1 0.0
Si1 Si+4 0.2495 0.0825 0.1353 1 0.0
